data_1537263
loop_
_publ_author_name
'von Schnering, H.G.'
'Somer, M.'
'Ohse, L.'
'Kliche, G.'
'Hoenle, W.'
'Meyer, T.'
'Wolf, J.'
'Kempa, P.B.'

_publ_section_title
;
 Darstellung, Eigenschaften und Schwingungsspektren der Kaefiganionen
 P11(3-) und As11(3-)
;
_journal_name_full 'Zeitschrift fuer Anorganische und Allgemeine Chemie'
_journal_page_first 13
_journal_page_last 30
_journal_volume 601
_journal_year 1991
_chemical_formula_sum 'As11 Rb3'
_chemical_name_systematic 'Rb3 As11'
_space_group_IT_number 60
_symmetry_space_group_name_Hall '-P 2bc 2n'
_symmetry_space_group_name_H-M 'P n a b'
_cell_angle_alpha 90
_cell_angle_beta 90
_cell_angle_gamma 90
_cell_formula_units_Z 4
_cell_length_a 10.628
_cell_length_b 15.381
_cell_length_c 11.134
_cell_volume 1820.067
_citation_journal_id_ASTM ZAACAB
_cod_data_source_file vonSchnering_ZAACAB_1991_62.cif
_cod_data_source_block As11Rb3
_cod_original_sg_symbol_Hall '-P 2n 2ab (z,y,-x)'
_cod_database_code 1537263

loop_
_symmetry_equiv_pos_as_xyz
x,y,z
x+1/2,-y+1/2,-z+1/2
-x,-y+1/2,z+1/2
-x+1/2,y,-z
-x,-y,-z
-x-1/2,y-1/2,z-1/2
x,y-1/2,-z-1/2
x-1/2,-y,z

loop_
_atom_site_label
_atom_site_type_symbol
_atom_site_fract_x
_atom_site_fract_y
_atom_site_fract_z
_atom_site_occupancy
_atom_site_U_iso_or_equiv
Rb2 Rb+1 0.25 0.307 0 1 0.0
As3 As 0.405 0.142 0.434 1 0.0
As6 As 0.25 0.461 0 1 0.0
As2 As 0.064 0.221 0.377 1 0.0
As1 As 0.285 0.25 0.319 1 0.0
As4 As 0.333 0.388 0.424 1 0.0
Rb1 Rb+1 0.092 0.015 0.231 1 0.0
As5 As 0.514 0.354 0.545 1 0.0
